data_4337755
loop_
_publ_author_name
'Copping, Roy'
'Jeon, Byoungseon'
'Pemmaraju, C. Das'
'Wang, Shuao'
'Teat, Simon J.'
'Janousch, Markus'
'Tyliszczak, Tolek'
'Canning, Andrew'
'Gr\/onbech-Jensen, Niels'
'Prendergast, David'
'Shuh, David K.'

_publ_section_title
;
 Toward Equatorial Planarity about Uranyl: Synthesis and Structure of
 Tridentate Nitrogen-Donor {UO2}(2+) Complexes.
;
_journal_issue 5
_journal_name_full 'Inorganic chemistry'
_journal_page_first 2506
_journal_page_last 2515
_journal_paper_doi 10.1021/ic4026359
_journal_volume 53
_journal_year 2014
_chemical_formula_sum 'C29 H22 Cl N7 O2 U'
_chemical_formula_weight 774.02
_chemical_name_systematic
; 
 ? 
;
_space_group_IT_number 14
_symmetry_cell_setting monoclinic
_symmetry_space_group_name_Hall '-P 2ybc'
_symmetry_space_group_name_H-M 'P 1 21/c 1'
_atom_sites_solution_hydrogens geom
_atom_sites_solution_primary direct
_atom_sites_solution_secondary difmap
_audit_creation_method SHELXL-97
_cell_angle_alpha 90.00
_cell_angle_beta 101.319(2)
_cell_angle_gamma 90.00
_cell_formula_units_Z 4
_cell_length_a 14.4978(10)
_cell_length_b 8.6973(6)
_cell_length_c 21.3949(14)
_cell_measurement_reflns_used 9922
_cell_measurement_temperature 150(2)
_cell_measurement_theta_max 35.25
_cell_measurement_theta_min 4.01
_cell_volume 2645.2(3)
_computing_cell_refinement 'Bruker SAINT v7.34a'
_computing_data_collection 'Bruker APEX 2'
_computing_data_reduction 'Bruker SAINT v7.34a'
_computing_molecular_graphics 'Bruker SHELXTL'
_computing_publication_material 'Bruker SHELXTL & local programs'
_computing_structure_refinement 'Bruker SHELXTL'
_computing_structure_solution SIR97
_diffrn_ambient_temperature 150(2)
_diffrn_measured_fraction_theta_full 0.997
_diffrn_measured_fraction_theta_max 0.964
_diffrn_measurement_device_type 'Bruker APEX II CCD diffractometer'
_diffrn_measurement_method '\w rotation with narrow frames'
_diffrn_radiation_monochromator 'silicon 111'
_diffrn_radiation_source 'Advanced Light Source station 11.3.1'
_diffrn_radiation_type synchrotron
_diffrn_radiation_wavelength 0.77490
_diffrn_reflns_av_R_equivalents 0.0660
_diffrn_reflns_av_sigmaI/netI 0.0599
_diffrn_reflns_limit_h_max 21
_diffrn_reflns_limit_h_min -21
_diffrn_reflns_limit_k_max 12
_diffrn_reflns_limit_k_min -13
_diffrn_reflns_limit_l_max 31
_diffrn_reflns_limit_l_min -31
_diffrn_reflns_number 39857
_diffrn_reflns_theta_full 30.00
_diffrn_reflns_theta_max 35.61
_diffrn_reflns_theta_min 4.01
_exptl_absorpt_coefficient_mu 6.280
_exptl_absorpt_correction_T_max 0.9399
_exptl_absorpt_correction_T_min 0.7873
_exptl_absorpt_correction_type multi-scan
_exptl_absorpt_process_details 'SADABS 2008/1 Bruker AXS Madison WI USA'
_exptl_crystal_colour orange
_exptl_crystal_density_diffrn 1.944
_exptl_crystal_density_method 'not measured'
_exptl_crystal_description block
_exptl_crystal_F_000 1480
_exptl_crystal_size_max 0.04
_exptl_crystal_size_mid 0.04
_exptl_crystal_size_min 0.01
_refine_diff_density_max 1.345
_refine_diff_density_min -1.467
_refine_diff_density_rms 0.169
_refine_ls_extinction_method none
_refine_ls_goodness_of_fit_ref 1.084
_refine_ls_hydrogen_treatment mixed
_refine_ls_matrix_type full
_refine_ls_number_parameters 365
_refine_ls_number_reflns 9074
_refine_ls_number_restraints 0
_refine_ls_restrained_S_all 1.084
_refine_ls_R_factor_all 0.0428
_refine_ls_R_factor_gt 0.0377
_refine_ls_shift/su_max 0.001
_refine_ls_shift/su_mean 0.000
_refine_ls_structure_factor_coef Fsqd
_refine_ls_weighting_details 'calc w=1/[\s^2^(Fo^2^)+(0.0001P)^2^+9.7428P] where P=(Fo^2^+2Fc^2^)/3'
_refine_ls_weighting_scheme calc
_refine_ls_wR_factor_gt 0.0944
_refine_ls_wR_factor_ref 0.0971
_reflns_number_gt 8129
_reflns_number_total 9074
_reflns_threshold_expression >2sigma(I)
_cod_data_source_file ic4026359_si_003.cif
_cod_data_source_block compound2
_cod_original_sg_symbol_H-M p2(1)/c
_cod_database_code 4337755

loop_
_symmetry_equiv_pos_as_xyz
'x, y, z'
'-x, y+1/2, -z+1/2'
'-x, -y, -z'
'x, -y-1/2, z-1/2'

loop_
_atom_site_label
_atom_site_type_symbol
_atom_site_fract_x
_atom_site_fract_y
_atom_site_fract_z
_atom_site_U_iso_or_equiv
_atom_site_adp_type
_atom_site_occupancy
_atom_site_symmetry_multiplicity
_atom_site_calc_flag
_atom_site_refinement_flags
U1 U 0.225902(9) 0.191314(15) 0.493546(6) 0.01860(5) Uani 1 1 d .
Cl1 Cl 0.24631(9) 0.29918(14) 0.61308(5) 0.0328(2) Uani 1 1 d .
N2 N 0.2305(3) 0.2841(4) 0.38000(17) 0.0219(6) Uani 1 1 d .
C19 C 0.3763(3) 0.5458(4) 0.52485(19) 0.0218(7) Uani 1 1 d .
O2 O 0.3382(2) 0.1030(3) 0.50682(15) 0.0251(6) Uani 1 1 d .
N4 N 0.3564(3) 0.6387(4) 0.42659(19) 0.0250(7) Uani 1 1 d .
C8 C 0.1921(3) 0.1971(5) 0.3301(2) 0.0227(7) Uani 1 1 d .
C14 C 0.4010(3) 0.6666(5) 0.4881(2) 0.0237(8) Uani 1 1 d .
N5 N 0.1204(3) -0.0528(4) 0.29888(19) 0.0289(7) Uani 1 1 d .
C16 C 0.5041(3) 0.7712(5) 0.5773(2) 0.0289(9) Uani 1 1 d .
H16A H 0.5490 0.8459 0.5960 0.035 Uiso 1 1 calc R
O1 O 0.1112(2) 0.2679(4) 0.47947(15) 0.0254(6) Uani 1 1 d .
C12 C 0.2629(3) 0.4256(5) 0.36893(19) 0.0225(7) Uani 1 1 d .
N7P N 0.4073(3) 0.8383(4) 0.33376(19) 0.0280(7) Uani 1 1 d .
C15 C 0.4639(3) 0.7810(5) 0.5134(2) 0.0268(8) Uani 1 1 d .
H15A H 0.4787 0.8630 0.4878 0.032 Uiso 1 1 calc R
C18 C 0.4159(3) 0.5373(5) 0.5899(2) 0.0248(8) Uani 1 1 d .
H18A H 0.4001 0.4567 0.6158 0.030 Uiso 1 1 calc R
C11 C 0.2569(3) 0.4832(5) 0.3078(2) 0.0268(8) Uani 1 1 d .
H11A H 0.2793 0.5836 0.3017 0.032 Uiso 1 1 calc R
C26P C 0.5503(3) 0.9475(6) 0.3154(2) 0.0348(10) Uani 1 1 d .
H26A H 0.6171 0.9491 0.3250 0.042 Uiso 1 1 calc R
C10 C 0.2180(3) 0.3936(6) 0.2560(2) 0.0310(9) Uani 1 1 d .
H10A H 0.2142 0.4305 0.2138 0.037 Uiso 1 1 calc R
N6P N 0.1811(2) -0.0258(4) 0.56219(17) 0.0228(6) Uani 1 1 d .
N1 N 0.3157(2) 0.4456(4) 0.48481(17) 0.0229(6) Uani 1 1 d .
N3 N 0.1645(3) -0.0016(4) 0.40662(17) 0.0239(7) Uani 1 1 d .
C5 C 0.0975(3) -0.1767(5) 0.3328(2) 0.0260(8) Uani 1 1 d .
C13 C 0.3087(3) 0.5053(5) 0.4263(2) 0.0224(7) Uani 1 1 d .
C4 C 0.0524(4) -0.3156(5) 0.3098(3) 0.0335(10) Uani 1 1 d .
H4A H 0.0349 -0.3350 0.2654 0.040 Uiso 1 1 calc R
C25P C 0.5020(3) 0.8496(5) 0.3470(2) 0.0275(8) Uani 1 1 d .
H25A H 0.5364 0.7867 0.3798 0.033 Uiso 1 1 calc R
C7 C 0.1585(3) 0.0451(5) 0.3443(2) 0.0238(7) Uani 1 1 d .
C20P C 0.0982(3) -0.0222(5) 0.5819(2) 0.0272(8) Uani 1 1 d .
H20A H 0.0535 0.0548 0.5653 0.033 Uiso 1 1 calc R
C6 C 0.1244(3) -0.1486(5) 0.3992(2) 0.0244(8) Uani 1 1 d .
C29P C 0.3602(3) 0.9331(6) 0.2891(2) 0.0311(9) Uani 1 1 d .
H29A H 0.2935 0.9284 0.2796 0.037 Uiso 1 1 calc R
C24P C 0.2435(3) -0.1362(5) 0.5859(2) 0.0257(8) Uani 1 1 d .
H24A H 0.3020 -0.1392 0.5723 0.031 Uiso 1 1 calc R
C23P C 0.2259(3) -0.2446(6) 0.6289(2) 0.0309(9) Uani 1 1 d .
H23A H 0.2714 -0.3211 0.6445 0.037 Uiso 1 1 calc R
C22P C 0.1404(3) -0.2406(6) 0.6493(2) 0.0334(10) Uani 1 1 d .
H22A H 0.1264 -0.3141 0.6789 0.040 Uiso 1 1 calc R
C17 C 0.4793(3) 0.6516(5) 0.6149(2) 0.0279(8) Uani 1 1 d .
H17A H 0.5068 0.6488 0.6590 0.034 Uiso 1 1 calc R
C9 C 0.1845(3) 0.2479(5) 0.2671(2) 0.0275(8) Uani 1 1 d .
H9A H 0.1568 0.1840 0.2325 0.033 Uiso 1 1 calc R
C3 C 0.0349(3) -0.4206(6) 0.3533(3) 0.0371(11) Uani 1 1 d .
H3A H 0.0047 -0.5146 0.3388 0.044 Uiso 1 1 calc R
C1 C 0.1059(4) -0.2574(5) 0.4431(3) 0.0339(10) Uani 1 1 d .
H1A H 0.1235 -0.2402 0.4877 0.041 Uiso 1 1 calc R
C2 C 0.0606(4) -0.3924(5) 0.4189(3) 0.0364(11) Uani 1 1 d .
H2A H 0.0467 -0.4678 0.4478 0.044 Uiso 1 1 calc R
C21P C 0.0761(3) -0.1265(6) 0.6253(2) 0.0320(10) Uani 1 1 d .
H21A H 0.0175 -0.1203 0.6387 0.038 Uiso 1 1 calc R
C28P C 0.4050(4) 1.0375(6) 0.2562(2) 0.0391(11) Uani 1 1 d .
H28A H 0.3699 1.1036 0.2250 0.047 Uiso 1 1 calc R
C27P C 0.5024(4) 1.0429(6) 0.2700(2) 0.0383(11) Uani 1 1 d .
H27A H 0.5353 1.1124 0.2480 0.046 Uiso 1 1 calc R
H4N H 0.361(4) 0.692(6) 0.404(3) 0.025(15) Uiso 1 1 d .

loop_
_atom_site_aniso_label
_atom_site_aniso_U_11
_atom_site_aniso_U_22
_atom_site_aniso_U_33
_atom_site_aniso_U_23
_atom_site_aniso_U_13
_atom_site_aniso_U_12
U1 0.02004(7) 0.01780(7) 0.01837(7) 0.00247(5) 0.00478(5) -0.00021(5)
Cl1 0.0398(6) 0.0385(6) 0.0214(5) -0.0023(4) 0.0087(4) -0.0100(5)
N2 0.0252(16) 0.0199(14) 0.0220(16) 0.0028(12) 0.0081(13) -0.0001(12)
C19 0.0232(17) 0.0183(16) 0.0247(18) -0.0030(14) 0.0067(14) 0.0000(13)
O2 0.0225(13) 0.0218(13) 0.0315(15) 0.0046(11) 0.0066(11) 0.0036(11)
N4 0.0297(18) 0.0197(15) 0.0275(18) 0.0027(14) 0.0101(14) -0.0037(13)
C8 0.0252(18) 0.0231(18) 0.0219(18) -0.0010(14) 0.0096(14) -0.0010(14)
C14 0.0253(18) 0.0199(17) 0.028(2) -0.0020(14) 0.0100(15) 0.0011(14)
N5 0.0313(18) 0.0275(18) 0.0290(18) -0.0058(14) 0.0089(14) -0.0063(15)
C16 0.025(2) 0.0261(19) 0.036(2) -0.0055(17) 0.0078(17) -0.0036(16)
O1 0.0256(14) 0.0261(14) 0.0243(14) 0.0041(11) 0.0044(11) 0.0025(11)
C12 0.0236(17) 0.0220(17) 0.0223(17) 0.0006(14) 0.0059(14) -0.0031(14)
N7P 0.035(2) 0.0248(16) 0.0265(18) 0.0005(14) 0.0130(15) -0.0030(14)
C15 0.031(2) 0.0203(17) 0.032(2) -0.0031(15) 0.0140(17) -0.0025(15)
C18 0.0261(19) 0.0201(17) 0.0273(19) -0.0005(15) 0.0034(15) -0.0010(14)
C11 0.032(2) 0.0256(19) 0.0244(19) 0.0031(15) 0.0090(16) -0.0056(16)
C26P 0.028(2) 0.040(3) 0.038(2) -0.004(2) 0.0097(18) -0.0026(19)
C10 0.036(2) 0.034(2) 0.024(2) 0.0069(17) 0.0091(17) 0.0000(18)
N6P 0.0219(15) 0.0246(16) 0.0227(16) 0.0041(13) 0.0064(12) 0.0002(12)
N1 0.0241(15) 0.0190(15) 0.0263(16) -0.0008(12) 0.0068(13) -0.0024(12)
N3 0.0280(17) 0.0198(15) 0.0234(16) 0.0014(12) 0.0042(13) 0.0003(13)
C5 0.0252(19) 0.0214(18) 0.032(2) -0.0039(15) 0.0077(16) -0.0023(15)
C13 0.0246(18) 0.0198(17) 0.0242(18) 0.0011(14) 0.0081(14) -0.0011(14)
C4 0.035(2) 0.028(2) 0.038(3) -0.0108(18) 0.010(2) -0.0089(18)
C25P 0.032(2) 0.0238(18) 0.028(2) 0.0032(16) 0.0067(16) 0.0046(16)
C7 0.0236(18) 0.0256(18) 0.0231(18) -0.0009(15) 0.0070(14) 0.0000(14)
C20P 0.0235(18) 0.030(2) 0.028(2) 0.0073(16) 0.0045(15) 0.0028(16)
C6 0.0240(18) 0.0199(17) 0.029(2) -0.0001(15) 0.0055(15) -0.0012(14)
C29P 0.028(2) 0.035(2) 0.030(2) -0.0031(18) 0.0064(16) 0.0040(18)
C24P 0.0243(18) 0.0244(18) 0.030(2) 0.0046(16) 0.0089(16) 0.0022(15)
C23P 0.033(2) 0.028(2) 0.034(2) 0.0104(18) 0.0092(18) 0.0061(17)
C22P 0.033(2) 0.031(2) 0.037(2) 0.0142(19) 0.0072(19) -0.0053(18)
C17 0.029(2) 0.0255(19) 0.028(2) -0.0032(16) 0.0012(16) -0.0028(16)
C9 0.032(2) 0.033(2) 0.0194(18) -0.0059(16) 0.0078(15) -0.0037(17)
C3 0.032(2) 0.023(2) 0.057(3) -0.009(2) 0.013(2) -0.0086(18)
C1 0.037(2) 0.023(2) 0.040(3) 0.0038(18) 0.005(2) -0.0014(18)
C2 0.045(3) 0.0199(19) 0.046(3) 0.0055(18) 0.013(2) -0.0021(18)
C21P 0.0205(18) 0.039(2) 0.038(2) 0.012(2) 0.0086(17) -0.0020(17)
C28P 0.058(3) 0.038(3) 0.021(2) 0.0091(18) 0.008(2) 0.009(2)
C27P 0.050(3) 0.039(3) 0.030(2) 0.0047(19) 0.018(2) -0.006(2)

loop_
_atom_type_symbol
_atom_type_description
_atom_type_scat_dispersion_real
_atom_type_scat_dispersion_imag
_atom_type_scat_source
C C 0.0033 0.0016 'International Tables Vol C Tables 4.2.6.8 and 6.1.1.4'
H H 0.0000 0.0000 'International Tables Vol C Tables 4.2.6.8 and 6.1.1.4'
N N 0.0061 0.0033 'International Tables Vol C Tables 4.2.6.8 and 6.1.1.4'
O O 0.0106 0.0060 'International Tables Vol C Tables 4.2.6.8 and 6.1.1.4'
Cl Cl 0.1484 0.1585 'International Tables Vol C Tables 4.2.6.8 and 6.1.1.4'
U U -9.6767 9.6646 'International Tables Vol C Tables 4.2.6.8 and 6.1.1.4'

loop_
_geom_angle_atom_site_label_1
_geom_angle_atom_site_label_2
_geom_angle_atom_site_label_3
_geom_angle
O1 U1 O2 176.52(14)
O1 U1 N3 86.64(13)
O2 U1 N3 90.56(13)
O1 U1 N6P 92.29(13)
O2 U1 N6P 85.22(12)
N3 U1 N6P 80.80(11)
O1 U1 N2 85.33(13)
O2 U1 N2 95.38(13)
N3 U1 N2 65.48(11)
N6P U1 N2 146.27(11)
O1 U1 N1 97.80(13)
O2 U1 N1 85.56(13)
N3 U1 N1 128.41(11)
N6P U1 N1 149.40(11)
N2 U1 N1 63.75(11)
O1 U1 Cl1 87.39(11)
O2 U1 Cl1 94.18(11)
N3 U1 Cl1 152.60(8)
N6P U1 Cl1 72.75(9)
N2 U1 Cl1 140.46(8)
N1 U1 Cl1 78.91(8)
C8 N2 C12 118.6(3)
C8 N2 U1 119.5(3)
C12 N2 U1 121.6(3)
C18 C19 C14 119.8(4)
C18 C19 N1 131.3(4)
C14 C19 N1 108.8(4)
C13 N4 C14 107.6(4)
N2 C8 C9 122.0(4)
N2 C8 C7 116.7(4)
C9 C8 C7 121.2(4)
N4 C14 C15 130.8(4)
N4 C14 C19 106.4(4)
C15 C14 C19 122.7(4)
C7 N5 C5 103.0(4)
C15 C16 C17 120.5(4)
N2 C12 C11 122.2(4)
N2 C12 C13 113.8(3)
C11 C12 C13 123.9(4)
C29P N7P C25P 117.3(4)
C16 C15 C14 117.4(4)
C17 C18 C19 117.2(4)
C10 C11 C12 119.5(4)
C27P C26P C25P 119.7(5)
C11 C10 C9 118.5(4)
C24P N6P C20P 118.1(4)
C24P N6P U1 121.1(3)
C20P N6P U1 120.3(3)
C13 N1 C19 104.7(3)
C13 N1 U1 116.8(3)
C19 N1 U1 138.5(3)
C7 N3 C6 102.3(3)
C7 N3 U1 117.4(3)
C6 N3 U1 140.0(3)
N5 C5 C6 110.2(4)
N5 C5 C4 128.9(4)
C6 C5 C4 120.9(4)
N1 C13 N4 112.5(4)
N1 C13 C12 122.9(4)
N4 C13 C12 124.3(4)
C3 C4 C5 118.1(5)
N7P C25P C26P 122.8(4)
N5 C7 N3 117.2(4)
N5 C7 C8 122.4(4)
N3 C7 C8 120.4(4)
N6P C20P C21P 122.2(4)
C1 C6 N3 132.3(4)
C1 C6 C5 120.3(4)
N3 C6 C5 107.3(4)
N7P C29P C28P 122.7(5)
N6P C24P C23P 122.8(4)
C24P C23P C22P 119.0(4)
C21P C22P C23P 118.5(4)
C18 C17 C16 122.3(4)
C10 C9 C8 119.1(4)
C4 C3 C2 121.2(4)
C2 C1 C6 117.4(5)
C1 C2 C3 122.2(5)
C20P C21P C22P 119.4(4)
C29P C28P C27P 118.3(5)
C26P C27P C28P 119.2(5)

loop_
_geom_bond_atom_site_label_1
_geom_bond_atom_site_label_2
_geom_bond_distance
U1 O1 1.762(3)
U1 O2 1.772(3)
U1 N3 2.533(4)
U1 N6P 2.553(3)
U1 N2 2.573(3)
U1 N1 2.592(3)
U1 Cl1 2.6854(11)
N2 C8 1.337(5)
N2 C12 1.354(5)
C19 C18 1.399(6)
C19 C14 1.401(6)
C19 N1 1.403(5)
N4 C13 1.350(5)
N4 C14 1.369(6)
C8 C9 1.402(6)
C8 C7 1.461(6)
C14 C15 1.385(6)
N5 C7 1.328(5)
N5 C5 1.376(6)
C16 C15 1.379(7)
C16 C17 1.404(7)
C12 C11 1.386(6)
C12 C13 1.451(6)
N7P C29P 1.343(6)
N7P C25P 1.349(6)
C18 C17 1.388(6)
C11 C10 1.381(6)
C26P C27P 1.360(8)
C26P C25P 1.364(7)
C10 C9 1.394(7)
N6P C24P 1.347(5)
N6P C20P 1.351(5)
N1 C13 1.341(5)
N3 C7 1.380(5)
N3 C6 1.400(5)
C5 C6 1.418(6)
C5 C4 1.415(6)
C4 C3 1.362(7)
C20P C21P 1.380(6)
C6 C1 1.396(6)
C29P C28P 1.385(7)
C24P C23P 1.377(6)
C23P C22P 1.392(7)
C22P C21P 1.389(7)
C3 C2 1.402(8)
C1 C2 1.394(7)
C28P C27P 1.385(8)

loop_
_geom_hbond_atom_site_label_D
_geom_hbond_atom_site_label_H
_geom_hbond_atom_site_label_A
_geom_hbond_distance_DH
_geom_hbond_distance_HA
_geom_hbond_distance_DA
_geom_hbond_angle_DHA
N4 H4N N7P 0.68(6) 2.18(6) 2.842(5) 167(7)
